data_1550792
loop_
_publ_author_name
'Hou, Yujiao'
'An, Haiyan'
'Chang, Shenzhen'
'Zhang, Jie'

_publ_section_title
;
 Versatile catalysts constructed from hybrid polyoxomolybdates for
 simultaneously detoxifying sulfur mustard and organophosphate simulants
;
_journal_name_full 'Catalysis Science &amp; Technology'
_journal_paper_doi 10.1039/C9CY00094A
_journal_year 2019
_chemical_formula_sum 'C16 H99 As2 Mo12 N4 Na Ni2 O86 Rb2'
_chemical_formula_weight 3336.46
_chemical_name_systematic
;
 ?
;
_space_group_crystal_system monoclinic
_space_group_IT_number 14
_space_group_name_Hall '-P 2yn'
_space_group_name_H-M_alt 'P 1 21/n 1'
_symmetry_space_group_name_Hall '-P 2yn'
_symmetry_space_group_name_H-M 'P 1 21/n 1'
_atom_sites_solution_hydrogens geom
_audit_creation_method SHELXL-2014
_audit_update_record
;
2018-10-08 deposited with the CCDC.    2019-03-26 downloaded from the CCDC.
;
_cell_angle_alpha 90
_cell_angle_beta 113.996(2)
_cell_angle_gamma 90
_cell_formula_units_Z 2
_cell_length_a 13.8420(4)
_cell_length_b 23.8125(8)
_cell_length_c 14.9785(6)
_cell_measurement_reflns_used 22711
_cell_measurement_temperature 293(2)
_cell_measurement_theta_max 24.998
_cell_measurement_theta_min 1.716
_cell_volume 4510.4(3)
_computing_molecular_graphics 'Bruker SHELXTL'
_computing_publication_material 'Bruker SHELXTL'
_computing_structure_refinement 'SHELXL-2014 (Sheldrick, 2014)'
_diffrn_ambient_temperature 296(2)
_diffrn_measured_fraction_theta_full 0.974
_diffrn_measured_fraction_theta_max 0.998
_diffrn_measurement_device_type 'Bruker Smart Apex CCD'
_diffrn_measurement_method \w-2\q
_diffrn_radiation_type MoK\a
_diffrn_radiation_wavelength 0.71073
_diffrn_reflns_av_R_equivalents 0.0430
_diffrn_reflns_av_unetI/netI 0.0518
_diffrn_reflns_Laue_measured_fraction_full 0.974
_diffrn_reflns_Laue_measured_fraction_max 0.998
_diffrn_reflns_limit_h_max 16
_diffrn_reflns_limit_h_min -16
_diffrn_reflns_limit_k_max 25
_diffrn_reflns_limit_k_min -28
_diffrn_reflns_limit_l_max 17
_diffrn_reflns_limit_l_min -13
_diffrn_reflns_number 22711
_diffrn_reflns_point_group_measured_fraction_full 0.974
_diffrn_reflns_point_group_measured_fraction_max 0.998
_diffrn_reflns_theta_full 25.242
_diffrn_reflns_theta_max 24.998
_diffrn_reflns_theta_min 1.716
_exptl_absorpt_coefficient_mu 3.947
_exptl_absorpt_correction_T_max 0.437
_exptl_absorpt_correction_T_min 0.388
_exptl_absorpt_correction_type empirical
_exptl_absorpt_process_details 'ABSCOR by T.Higashi 8 March, 1995'
_exptl_crystal_colour green
_exptl_crystal_density_diffrn 2.457
_exptl_crystal_density_method 'not measured'
_exptl_crystal_description block
_exptl_crystal_F_000 3244
_exptl_crystal_size_max 0.25
_exptl_crystal_size_mid 0.24
_exptl_crystal_size_min 0.21
_refine_diff_density_max 1.238
_refine_diff_density_min -1.038
_refine_diff_density_rms 0.160
_refine_ls_extinction_method none
_refine_ls_goodness_of_fit_ref 1.066
_refine_ls_hydrogen_treatment constr
_refine_ls_matrix_type full
_refine_ls_number_parameters 577
_refine_ls_number_reflns 7942
_refine_ls_number_restraints 66
_refine_ls_restrained_S_all 1.075
_refine_ls_R_factor_all 0.0678
_refine_ls_R_factor_gt 0.0481
_refine_ls_shift/su_max 0.001
_refine_ls_shift/su_mean 0.000
_refine_ls_structure_factor_coef Fsqd
_refine_ls_weighting_details 'w=1/[\s^2^(Fo^2^)+(0.0341P)^2^+38.8236P] where P=(Fo^2^+2Fc^2^)/3'
_refine_ls_weighting_scheme calc
_refine_ls_wR_factor_gt 0.0979
_refine_ls_wR_factor_ref 0.1056
_reflns_Friedel_coverage 0.000
_reflns_number_gt 6245
_reflns_number_total 7942
_reflns_threshold_expression 'I > 2\s(I)'
_cod_data_source_file c9cy00094a2.cif
_cod_data_source_block 10
_cod_database_code 1550792
_shelx_space_group_comment
;
The symmetry employed for this shelxl refinement is uniquely defined
by the following loop, which should always be used as a source of
symmetry information in preference to the above space-group names.
They are only intended as comments.
;
_shelxl_version_number 2014-3

loop_
_space_group_symop_operation_xyz
'x, y, z'
'-x+1/2, y+1/2, -z+1/2'
'-x, -y, -z'
'x-1/2, -y-1/2, z-1/2'

loop_
_atom_site_label
_atom_site_type_symbol
_atom_site_fract_x
_atom_site_fract_y
_atom_site_fract_z
_atom_site_U_iso_or_equiv
_atom_site_adp_type
_atom_site_occupancy
_atom_site_site_symmetry_order
_atom_site_calc_flag
_atom_site_refinement_flags_posn
_atom_site_refinement_flags_adp
_atom_site_refinement_flags_occupancy
Mo1 Mo 0.43089(6) 0.18862(3) 0.76853(5) 0.02621(18) Uani 1 1 d . . .
Mo2 Mo 0.50557(5) 0.07787(3) 0.90966(5) 0.02046(16) Uani 1 1 d . . .
Mo3 Mo 0.68399(5) 0.11960(3) 0.55085(5) 0.01851(16) Uani 1 1 d . . .
Mo4 Mo 0.76640(5) -0.00178(3) 0.70427(5) 0.01891(16) Uani 1 1 d . . .
Mo5 Mo 0.68262(6) -0.02109(3) 0.87738(5) 0.02047(16) Uani 1 1 d . . .
Mo6 Mo 0.51910(5) 0.20898(3) 0.57903(5) 0.01939(16) Uani 1 1 d . . .
As1 As 0.65987(6) 0.11673(3) 0.77822(5) 0.01630(18) Uani 1 1 d . . .
Ni1 Ni 0.4121(2) -0.06320(10) 0.82191(18) 0.0436(7) Uani 0.5 1 d . . P
Ni2 Ni 0.90731(13) -0.09420(7) 1.27536(12) 0.0302(4) Uani 0.5 1 d . . P
Na1 Na 0.90731(13) -0.09420(7) 1.27536(12) 0.0302(4) Uani 0.5 1 d . . P
Rb1 Rb 0.44491(8) 0.03900(4) 0.60845(7) 0.0416(2) Uani 1 1 d . . .
O1 O 0.4902(5) 0.2753(2) 0.5309(4) 0.0313(14) Uani 1 1 d . . .
O2 O 0.5793(5) 0.2188(2) 0.8955(4) 0.0316(14) Uani 1 1 d . . .
O3 O 0.6594(5) -0.0303(2) 0.6108(4) 0.0300(14) Uani 1 1 d . . .
O4 O 0.7331(5) -0.0667(2) 0.9735(4) 0.0390(16) Uani 1 1 d . . .
O5 O 0.6305(4) 0.1433(2) 0.9914(4) 0.0270(13) Uani 1 1 d . . .
O6 O 0.3744(6) 0.2484(3) 0.7893(5) 0.0502(19) Uani 1 1 d . . .
O7 O 0.8921(4) 0.0437(2) 0.8371(4) 0.0290(13) Uani 1 1 d . . .
O8 O 0.5915(5) 0.0729(2) 0.4816(4) 0.0301(14) Uani 1 1 d . . .
O9 O 0.7971(4) 0.1840(2) 0.6605(4) 0.0273(13) Uani 1 1 d . . .
O10 O 0.8731(5) -0.0332(2) 0.6948(4) 0.0352(15) Uani 1 1 d . . .
O11 O 0.5621(4) -0.0491(2) 0.8034(4) 0.0303(14) Uani 1 1 d . . .
O12 O 0.6328(4) 0.0382(2) 0.9320(4) 0.0223(12) Uani 1 1 d . . .
O13 O 0.8345(4) 0.0296(2) 0.9541(4) 0.0266(13) Uani 1 1 d . . .
O14 O 0.7627(5) 0.1286(3) 0.4874(4) 0.0367(15) Uani 1 1 d . . .
O15 O 0.3312(5) 0.1567(3) 0.6739(4) 0.0433(17) Uani 1 1 d . . .
O16 O 0.7635(4) -0.0500(2) 0.8071(4) 0.0228(12) Uani 1 1 d . . .
O17 O 0.4989(5) 0.0672(2) 1.0202(4) 0.0320(14) Uani 1 1 d . . .
O18 O 0.5067(4) 0.2194(2) 0.6984(4) 0.0252(13) Uani 1 1 d . . .
O19 O 0.6838(4) 0.2475(2) 0.6725(4) 0.0288(13) Uani 1 1 d . . .
O20 O 0.6685(4) 0.0427(2) 0.7648(3) 0.0172(11) Uani 1 1 d . . .
O21 O 0.4074(4) 0.1712(2) 0.5151(4) 0.0272(13) Uani 1 1 d . . .
O22 O 0.4184(4) 0.1443(2) 0.8727(4) 0.0290(13) Uani 1 1 d . . .
O23 O 0.4148(5) 0.0319(3) 0.8311(4) 0.0390(16) Uani 1 1 d . . .
O24 O 0.5355(4) 0.1161(2) 0.7887(4) 0.0194(11) Uani 1 1 d . . .
O25 O 0.6078(4) 0.1331(2) 0.6504(3) 0.0166(11) Uani 1 1 d . . .
O26 O 0.7725(4) 0.0697(2) 0.6499(4) 0.0207(12) Uani 1 1 d . . .
O27 O 0.5973(4) 0.1862(2) 0.5019(4) 0.0210(12) Uani 1 1 d . . .
C1 C 0.7319(9) 0.2256(5) 1.0429(8) 0.064(3) Uani 1 1 d . . .
H8A H 0.7717 0.2019 1.0972 0.095 Uiso 1 1 calc R U .
H8B H 0.7763 0.2380 1.0115 0.095 Uiso 1 1 calc R U .
H8C H 0.7064 0.2577 1.0658 0.095 Uiso 1 1 calc R U .
C2 C 0.9858(7) 0.0867(4) 0.9901(6) 0.032(2) Uani 1 1 d . . .
H2A H 1.0523 0.0685 1.0011 0.038 Uiso 1 1 calc R U .
H2B H 0.9844 0.1223 0.9582 0.038 Uiso 1 1 calc R U .
C3 C 0.9817(8) 0.0977(4) 1.0865(7) 0.044(2) Uani 1 1 d . . .
H3A H 0.9780 0.0623 1.1170 0.052 Uiso 1 1 calc R U .
H3B H 0.9186 0.1191 1.0767 0.052 Uiso 1 1 calc R U .
C4 C 0.8387(7) 0.3241(3) 0.7686(6) 0.030(2) Uani 1 1 d . . .
H4A H 0.8032 0.3399 0.7036 0.036 Uiso 1 1 calc R U .
H4B H 0.7897 0.3253 0.7999 0.036 Uiso 1 1 calc R U .
C5 C 0.6399(7) 0.1935(4) 0.9713(6) 0.031(2) Uani 1 1 d . . .
C6 C 0.8669(7) 0.2634(4) 0.7598(6) 0.035(2) Uani 1 1 d . . .
H6A H 0.9225 0.2625 0.7361 0.042 Uiso 1 1 calc R U .
H6B H 0.8944 0.2464 0.8242 0.042 Uiso 1 1 calc R U .
C7 C 0.8961(6) 0.0505(3) 0.9223(6) 0.0255(19) Uani 1 1 d . . .
C8 C 0.7747(7) 0.2292(3) 0.6924(5) 0.0230(18) Uani 1 1 d . . .
N1 N 1.0766(6) 0.1295(3) 1.1519(6) 0.046(2) Uani 1 1 d . . .
H1A H 1.0726 0.1356 1.2089 0.068 Uiso 1 1 calc R U .
H1B H 1.1345 0.1096 1.1616 0.068 Uiso 1 1 calc R U .
H1C H 1.0795 0.1622 1.1243 0.068 Uiso 1 1 calc R U .
N2 N 0.9314(6) 0.3590(3) 0.8249(5) 0.0339(18) Uani 1 1 d . . .
H2C H 0.9106 0.3940 0.8278 0.051 Uiso 1 1 calc R U .
H2D H 0.9636 0.3452 0.8851 0.051 Uiso 1 1 calc R U .
H2E H 0.9761 0.3588 0.7958 0.051 Uiso 1 1 calc R U .
O1W O 0.4443(7) -0.1530(3) 0.7951(7) 0.074(2) Uani 1 1 d . U .
O2W O 0.2958(9) -0.0468(4) 0.6593(7) 0.104(3) Uani 1 1 d . U .
O3W O 1.0134(6) -0.1273(3) 1.2284(6) 0.067(2) Uani 1 1 d . U .
O4W O 0.9112(9) -0.0208(4) 1.2053(8) 0.107(3) Uani 1 1 d . U .
O5W O 1.0314(8) -0.0649(4) 1.4011(8) 0.097(3) Uani 1 1 d . U .
O6W O 0.8004(8) -0.0579(5) 1.3278(7) 0.097(3) Uani 1 1 d . U .
O7W O 0.9024(8) -0.1677(4) 1.3432(7) 0.094(3) Uani 1 1 d . U .
O8W O 0.7839(6) -0.1191(4) 1.1515(6) 0.078(3) Uani 1 1 d . U .
OW1 O 0.2187(10) 0.0989(6) 0.4949(9) 0.142(5) Uani 1 1 d . . .
OW2 O 0.5967(9) -0.1966(5) 0.9636(7) 0.115(4) Uani 1 1 d . U .
OW3 O 1.006(3) -0.0544(11) 1.5704(18) 0.158(12) Uani 0.5 1 d . . P
OW4 O 0.1020(18) -0.1316(8) 0.7208(16) 0.116(8) Uani 0.5 1 d . . P
OW5 O 0.9326(11) 0.1954(6) 0.4892(9) 0.152(5) Uani 1 1 d . U .
OW6 O 1.0983(15) 0.1697(5) 1.3333(11) 0.173(7) Uani 1 1 d . . .
OW7 O 0.6772(11) 0.2825(6) 0.4493(12) 0.177(7) Uani 1 1 d . . .
OW8 O 0.1773(10) 0.2589(6) 0.7816(10) 0.147(5) Uani 1 1 d . . .
OW9 O 0.2531(8) -0.0591(5) 0.8549(6) 0.100(3) Uani 1 1 d . U .

loop_
_atom_site_aniso_label
_atom_site_aniso_U_11
_atom_site_aniso_U_22
_atom_site_aniso_U_33
_atom_site_aniso_U_23
_atom_site_aniso_U_13
_atom_site_aniso_U_12
Mo1 0.0245(4) 0.0305(4) 0.0253(4) 0.0019(3) 0.0119(3) 0.0098(3)
Mo2 0.0218(4) 0.0216(4) 0.0217(3) -0.0022(3) 0.0128(3) -0.0030(3)
Mo3 0.0212(4) 0.0179(4) 0.0190(3) -0.0003(3) 0.0108(3) 0.0001(3)
Mo4 0.0208(4) 0.0159(4) 0.0229(3) -0.0002(3) 0.0118(3) 0.0020(3)
Mo5 0.0264(4) 0.0159(3) 0.0232(3) 0.0019(3) 0.0142(3) -0.0004(3)
Mo6 0.0216(4) 0.0153(3) 0.0203(3) 0.0006(3) 0.0076(3) 0.0018(3)
As1 0.0172(4) 0.0150(4) 0.0174(4) -0.0010(3) 0.0077(3) -0.0006(3)
Ni1 0.075(2) 0.0314(14) 0.0389(14) -0.0030(11) 0.0377(14) -0.0013(13)
Ni2 0.0174(8) 0.0350(10) 0.0451(10) 0.0107(8) 0.0198(7) 0.0027(7)
Na1 0.0174(8) 0.0350(10) 0.0451(10) 0.0107(8) 0.0198(7) 0.0027(7)
Rb1 0.0438(6) 0.0398(6) 0.0380(5) -0.0125(4) 0.0133(4) -0.0126(5)
O1 0.037(4) 0.022(3) 0.034(3) 0.006(2) 0.013(3) 0.008(3)
O2 0.040(4) 0.025(3) 0.027(3) 0.001(3) 0.011(3) 0.000(3)
O3 0.034(4) 0.024(3) 0.032(3) -0.007(2) 0.013(3) -0.007(3)
O4 0.052(4) 0.028(4) 0.043(4) 0.016(3) 0.026(3) 0.012(3)
O5 0.029(3) 0.027(3) 0.022(3) -0.004(2) 0.007(2) -0.007(3)
O6 0.058(5) 0.052(4) 0.054(4) 0.012(3) 0.035(4) 0.034(4)
O7 0.023(3) 0.034(3) 0.029(3) -0.002(3) 0.010(3) -0.004(3)
O8 0.033(4) 0.027(3) 0.025(3) -0.004(2) 0.007(3) 0.002(3)
O9 0.026(3) 0.023(3) 0.033(3) -0.005(3) 0.013(3) -0.003(3)
O10 0.040(4) 0.028(3) 0.047(4) 0.006(3) 0.028(3) 0.015(3)
O11 0.028(3) 0.023(3) 0.044(3) -0.005(3) 0.020(3) -0.008(3)
O12 0.031(3) 0.020(3) 0.020(3) 0.000(2) 0.014(2) -0.001(2)
O13 0.021(3) 0.033(3) 0.027(3) -0.001(2) 0.011(3) -0.003(3)
O14 0.048(4) 0.036(4) 0.038(3) 0.003(3) 0.031(3) -0.002(3)
O15 0.026(4) 0.066(5) 0.035(3) 0.009(3) 0.010(3) 0.003(3)
O16 0.028(3) 0.016(3) 0.029(3) 0.005(2) 0.017(2) 0.008(2)
O17 0.037(4) 0.034(4) 0.036(3) 0.002(3) 0.026(3) -0.001(3)
O18 0.031(3) 0.023(3) 0.020(3) -0.001(2) 0.010(2) 0.006(3)
O19 0.023(3) 0.024(3) 0.034(3) -0.007(3) 0.008(3) -0.001(3)
O20 0.020(3) 0.016(3) 0.019(3) 0.000(2) 0.011(2) 0.002(2)
O21 0.021(3) 0.026(3) 0.032(3) -0.004(2) 0.009(2) -0.002(3)
O22 0.025(3) 0.038(4) 0.030(3) 0.002(3) 0.017(3) 0.005(3)
O23 0.033(4) 0.042(4) 0.045(4) -0.014(3) 0.020(3) -0.011(3)
O24 0.016(3) 0.022(3) 0.023(3) -0.001(2) 0.011(2) 0.003(2)
O25 0.021(3) 0.015(3) 0.018(3) 0.003(2) 0.012(2) 0.006(2)
O26 0.023(3) 0.019(3) 0.023(3) 0.003(2) 0.013(2) 0.002(2)
O27 0.026(3) 0.016(3) 0.021(3) -0.001(2) 0.011(2) 0.001(2)
C1 0.064(8) 0.050(7) 0.057(7) -0.006(6) 0.004(6) -0.018(6)
C2 0.024(5) 0.025(5) 0.042(5) -0.001(4) 0.008(4) -0.002(4)
C3 0.039(6) 0.037(6) 0.043(5) -0.006(4) 0.004(5) -0.005(5)
C4 0.023(5) 0.019(4) 0.041(5) -0.009(4) 0.007(4) -0.006(4)
C5 0.039(5) 0.029(5) 0.029(5) -0.013(4) 0.017(4) -0.011(4)
C6 0.025(5) 0.032(5) 0.037(5) 0.001(4) 0.002(4) -0.001(4)
C7 0.019(4) 0.019(4) 0.034(5) -0.004(4) 0.006(4) 0.003(4)
C8 0.026(5) 0.017(4) 0.025(4) -0.003(3) 0.008(4) -0.005(4)
N1 0.043(5) 0.032(5) 0.043(5) -0.005(4) -0.001(4) 0.002(4)
N2 0.043(5) 0.019(4) 0.027(4) 0.002(3) 0.001(3) -0.007(3)
O1W 0.082(6) 0.062(5) 0.101(6) 0.003(5) 0.063(5) 0.002(5)
O2W 0.151(8) 0.096(6) 0.087(6) -0.029(5) 0.071(6) 0.000(6)
O3W 0.049(4) 0.067(5) 0.084(5) 0.012(4) 0.028(4) 0.006(4)
O4W 0.101(7) 0.093(6) 0.138(7) 0.024(6) 0.061(6) 0.001(5)
O5W 0.077(6) 0.101(7) 0.117(7) -0.006(5) 0.043(5) -0.001(5)
O6W 0.075(6) 0.118(7) 0.109(6) 0.008(5) 0.048(5) 0.014(5)
O7W 0.098(6) 0.093(6) 0.092(6) 0.022(5) 0.039(5) -0.009(5)
O8W 0.052(5) 0.103(6) 0.082(5) 0.033(5) 0.030(4) 0.003(4)
OW1 0.111(10) 0.191(14) 0.123(9) -0.080(9) 0.046(8) -0.010(9)
OW2 0.107(8) 0.135(9) 0.094(7) -0.046(6) 0.032(6) 0.040(7)
OW3 0.26(4) 0.15(2) 0.12(2) -0.034(17) 0.14(2) 0.00(2)
OW4 0.130(19) 0.053(12) 0.128(18) -0.050(12) 0.014(15) -0.022(12)
OW5 0.141(10) 0.182(12) 0.126(9) 0.037(8) 0.048(8) -0.049(9)
OW6 0.33(2) 0.063(7) 0.187(13) -0.016(8) 0.164(14) 0.046(10)
OW7 0.144(12) 0.194(15) 0.216(15) 0.103(12) 0.097(11) -0.035(11)
OW8 0.104(10) 0.144(12) 0.180(13) 0.029(10) 0.043(9) 0.048(9)
OW9 0.088(6) 0.128(7) 0.068(5) 0.045(5) 0.017(4) -0.016(5)

loop_
_atom_type_symbol
_atom_type_description
_atom_type_scat_dispersion_real
_atom_type_scat_dispersion_imag
_atom_type_scat_source
C C 0.0033 0.0016 'International Tables Vol C Tables 4.2.6.8 and 6.1.1.4'
H H 0.0000 0.0000 'International Tables Vol C Tables 4.2.6.8 and 6.1.1.4'
N N 0.0061 0.0033 'International Tables Vol C Tables 4.2.6.8 and 6.1.1.4'
O O 0.0106 0.0060 'International Tables Vol C Tables 4.2.6.8 and 6.1.1.4'
Rb Rb -0.9393 2.9676 'International Tables Vol C Tables 4.2.6.8 and 6.1.1.4'
Ni Ni 0.3393 1.1124 'International Tables Vol C Tables 4.2.6.8 and 6.1.1.4'
As As 0.0499 2.0058 'International Tables Vol C Tables 4.2.6.8 and 6.1.1.4'
Mo Mo -1.6832 0.6857 'International Tables Vol C Tables 4.2.6.8 and 6.1.1.4'
Na Na 0.0362 0.0249 'International Tables Vol C Tables 4.2.6.8 and 6.1.1.4'

loop_
_geom_angle_atom_site_label_1
_geom_angle_atom_site_label_2
_geom_angle_atom_site_label_3
_geom_angle
_geom_angle_site_symmetry_1
_geom_angle_site_symmetry_3
O15 Mo1 O6 104.3(3) . .
O15 Mo1 O18 98.9(3) . .
O6 Mo1 O18 100.1(3) . .
O15 Mo1 O22 96.8(3) . .
O6 Mo1 O22 96.3(3) . .
O18 Mo1 O22 153.7(2) . .
O15 Mo1 O24 91.7(3) . .
O6 Mo1 O24 162.5(3) . .
O18 Mo1 O24 84.1(2) . .
O22 Mo1 O24 74.4(2) . .
O15 Mo1 O2 170.9(3) . .
O6 Mo1 O2 84.8(3) . .
O18 Mo1 O2 80.0(2) . .
O22 Mo1 O2 81.1(2) . .
O24 Mo1 O2 79.2(2) . .
O17 Mo2 O23 104.8(3) . .
O17 Mo2 O12 99.5(2) . .
O23 Mo2 O12 99.8(3) . .
O17 Mo2 O22 97.2(3) . .
O23 Mo2 O22 97.4(3) . .
O12 Mo2 O22 152.0(2) . .
O17 Mo2 O24 162.5(2) . .
O23 Mo2 O24 91.7(2) . .
O12 Mo2 O24 83.2(2) . .
O22 Mo2 O24 74.4(2) . .
O17 Mo2 O5 84.8(2) . .
O23 Mo2 O5 170.4(2) . .
O12 Mo2 O5 78.4(2) . .
O22 Mo2 O5 81.0(2) . .
O24 Mo2 O5 78.74(19) . .
O8 Mo3 O14 103.5(3) . .
O8 Mo3 O26 98.9(2) . .
O14 Mo3 O26 99.0(3) . .
O8 Mo3 O27 96.2(2) . .
O14 Mo3 O27 97.0(3) . .
O26 Mo3 O27 154.8(2) . .
O8 Mo3 O25 93.5(2) . .
O14 Mo3 O25 162.0(2) . .
O26 Mo3 O25 84.00(19) . .
O27 Mo3 O25 74.93(19) . .
O8 Mo3 O9 171.5(2) . .
O14 Mo3 O9 85.0(2) . .
O26 Mo3 O9 80.0(2) . .
O27 Mo3 O9 82.1(2) . .
O25 Mo3 O9 78.05(19) . .
O8 Mo3 Rb1 50.57(19) . .
O14 Mo3 Rb1 153.5(2) . .
O26 Mo3 Rb1 82.28(16) . .
O27 Mo3 Rb1 91.88(16) . .
O25 Mo3 Rb1 44.33(13) . .
O9 Mo3 Rb1 121.04(14) . .
O3 Mo4 O10 104.3(3) . .
O3 Mo4 O26 100.3(2) . .
O10 Mo4 O26 99.6(3) . .
O3 Mo4 O16 97.2(3) . .
O10 Mo4 O16 96.0(2) . .
O26 Mo4 O16 152.9(2) . .
O3 Mo4 O20 93.2(2) . .
O10 Mo4 O20 161.3(2) . .
O26 Mo4 O20 83.5(2) . .
O16 Mo4 O20 74.98(19) . .
O3 Mo4 O7 171.2(2) . .
O10 Mo4 O7 84.5(3) . .
O26 Mo4 O7 78.5(2) . .
O16 Mo4 O7 81.1(2) . .
O20 Mo4 O7 78.02(19) . .
O3 Mo4 Rb1 50.76(19) . .
O10 Mo4 Rb1 154.6(2) . .
O26 Mo4 Rb1 82.64(16) . .
O16 Mo4 Rb1 92.72(16) . .
O20 Mo4 Rb1 43.94(13) . .
O7 Mo4 Rb1 120.55(14) . .
O4 Mo5 O11 104.7(3) . .
O4 Mo5 O12 101.8(3) . .
O11 Mo5 O12 98.0(3) . .
O4 Mo5 O16 95.9(3) . .
O11 Mo5 O16 97.7(2) . .
O12 Mo5 O16 152.4(2) . .
O4 Mo5 O20 162.7(3) . .
O11 Mo5 O20 90.8(2) . .
O12 Mo5 O20 83.29(19) . .
O16 Mo5 O20 73.96(19) . .
O4 Mo5 O13 86.3(3) . .
O11 Mo5 O13 169.0(2) . .
O12 Mo5 O13 79.1(2) . .
O16 Mo5 O13 81.1(2) . .
O20 Mo5 O13 78.39(19) . .
O4 Mo5 Rb1 154.1(2) . .
O11 Mo5 Rb1 49.45(19) . .
O12 Mo5 Rb1 83.24(15) . .
O16 Mo5 Rb1 90.02(15) . .
O20 Mo5 Rb1 42.22(13) . .
O13 Mo5 Rb1 119.58(14) . .
O21 Mo6 O1 104.2(3) . .
O21 Mo6 O18 101.0(3) . .
O1 Mo6 O18 100.5(3) . .
O21 Mo6 O27 96.6(2) . .
O1 Mo6 O27 95.6(2) . .
O18 Mo6 O27 152.3(2) . .
O21 Mo6 O25 92.2(2) . .
O1 Mo6 O25 161.6(2) . .
O18 Mo6 O25 84.0(2) . .
O27 Mo6 O25 74.07(19) . .
O21 Mo6 O19 171.5(2) . .
O1 Mo6 O19 83.9(2) . .
O18 Mo6 O19 79.7(2) . .
O27 Mo6 O19 79.8(2) . .
O25 Mo6 O19 79.35(19) . .
O21 Mo6 Rb1 49.70(19) . .
O1 Mo6 Rb1 153.8(2) . .
O18 Mo6 Rb1 84.69(17) . .
O27 Mo6 Rb1 90.69(15) . .
O25 Mo6 Rb1 43.72(13) . .
O19 Mo6 Rb1 122.26(14) . .
O20 As1 O24 96.5(2) . .
O20 As1 O25 96.3(2) . .
O24 As1 O25 96.4(2) . .
O20 As1 Rb1 58.60(16) . .
O24 As1 Rb1 60.20(16) . .
O25 As1 Rb1 59.49(16) . .
O17 Ni1 O11 89.9(2) 3_657 .
O17 Ni1 O1W 95.0(3) 3_657 .
O11 Ni1 O1W 81.9(3) . .
O17 Ni1 O23 89.4(2) 3_657 .
O11 Ni1 O23 82.2(2) . .
O1W Ni1 O23 163.4(3) . .
O17 Ni1 O2W 169.0(3) 3_657 .
O11 Ni1 O2W 97.3(3) . .
O1W Ni1 O2W 94.3(3) . .
O23 Ni1 O2W 83.3(3) . .
O17 Ni1 Rb1 131.69(18) 3_657 .
O11 Ni1 Rb1 54.68(16) . .
O1W Ni1 Rb1 108.9(2) . .
O23 Ni1 Rb1 57.44(16) . .
O2W Ni1 Rb1 49.6(3) . .
O7W Ni2 O3W 90.8(4) . .
O7W Ni2 O4W 179.2(5) . .
O3W Ni2 O4W 88.9(4) . .
O7W Ni2 O8W 91.1(4) . .
O3W Ni2 O8W 91.6(4) . .
O4W Ni2 O8W 88.2(4) . .
O7W Ni2 O5W 91.1(4) . .
O3W Ni2 O5W 89.8(4) . .
O4W Ni2 O5W 89.7(4) . .
O8W Ni2 O5W 177.4(4) . .
O7W Ni2 O6W 89.7(4) . .
O3W Ni2 O6W 178.1(4) . .
O4W Ni2 O6W 90.5(4) . .
O8W Ni2 O6W 90.2(4) . .
O5W Ni2 O6W 88.4(4) . .
O8 Rb1 O3 61.30(15) 3_656 3_656
O8 Rb1 O20 108.20(15) 3_656 .
O3 Rb1 O20 137.03(15) 3_656 .
O8 Rb1 O25 137.23(15) 3_656 .
O3 Rb1 O25 105.15(14) 3_656 .
O20 Rb1 O25 51.92(13) . .
O8 Rb1 O24 151.25(14) 3_656 .
O3 Rb1 O24 147.30(15) 3_656 .
O20 Rb1 O24 51.76(13) . .
O25 Rb1 O24 51.64(13) . .
O8 Rb1 O2W 61.59(19) 3_656 .
O3 Rb1 O2W 98.4(2) 3_656 .
O20 Rb1 O2W 112.9(2) . .
O25 Rb1 O2W 155.48(18) . .
O24 Rb1 O2W 104.09(18) . .
O8 Rb1 OW1 102.2(2) 3_656 .
O3 Rb1 OW1 61.5(2) 3_656 .
O20 Rb1 OW1 149.6(2) . .
O25 Rb1 OW1 105.1(3) . .
O24 Rb1 OW1 99.2(2) . .
O2W Rb1 OW1 80.0(3) . .
O8 Rb1 O3 63.15(15) 3_656 .
O3 Rb1 O3 90.41(15) 3_656 .
O20 Rb1 O3 52.42(13) . .
O25 Rb1 O3 77.56(13) . .
O24 Rb1 O3 103.84(13) . .
O2W Rb1 O3 109.5(2) . .
OW1 Rb1 O3 151.7(2) . .
O8 Rb1 O8 89.38(15) 3_656 .
O3 Rb1 O8 62.37(14) 3_656 .
O20 Rb1 O8 76.72(13) . .
O25 Rb1 O8 51.80(13) . .
O24 Rb1 O8 103.06(13) . .
O2W Rb1 O8 150.87(18) . .
OW1 Rb1 O8 105.8(3) . .
O3 Rb1 O8 53.14(13) . .
O8 Rb1 O21 133.09(14) 3_656 .
O3 Rb1 O21 71.93(14) 3_656 .
O20 Rb1 O21 103.17(13) . .
O25 Rb1 O21 51.83(13) . .
O24 Rb1 O21 75.37(13) . .
O2W Rb1 O21 133.0(2) . .
OW1 Rb1 O21 54.6(3) . .
O3 Rb1 O21 116.27(14) . .
O8 Rb1 O21 64.86(13) . .
O8 Rb1 O11 76.61(14) 3_656 .
O3 Rb1 O11 137.69(15) 3_656 .
O20 Rb1 O11 51.50(13) . .
O25 Rb1 O11 102.71(13) . .
O24 Rb1 O11 74.63(13) . .
O2W Rb1 O11 62.3(2) . .
OW1 Rb1 O11 138.0(3) . .
O3 Rb1 O11 65.33(13) . .
O8 Rb1 O11 116.09(13) . .
O21 Rb1 O11 149.24(13) . .
O8 Rb1 O23 109.04(15) 3_656 .
O3 Rb1 O23 147.07(15) 3_656 .
O20 Rb1 O23 75.34(13) . .
O25 Rb1 O23 101.63(13) . .
O24 Rb1 O23 50.39(13) . .
O2W Rb1 O23 53.88(18) . .
OW1 Rb1 O23 93.3(2) . .
O3 Rb1 O23 114.02(14) . .
O8 Rb1 O23 150.20(14) . .
O21 Rb1 O23 112.09(14) . .
O11 Rb1 O23 50.32(14) . .
C5 O2 Mo1 130.3(5) . .
Mo4 O3 Rb1 142.4(3) . 3_656
Mo4 O3 Rb1 106.2(2) . .
Rb1 O3 Rb1 89.59(15) 3_656 .
C5 O5 Mo2 130.8(5) . .
C7 O7 Mo4 129.5(5) . .
Mo3 O8 Rb1 145.3(3) . 3_656
Mo3 O8 Rb1 106.7(2) . .
Rb1 O8 Rb1 90.63(15) 3_656 .
C8 O9 Mo3 129.0(5) . .
Mo5 O11 Ni1 133.4(3) . .
Mo5 O11 Rb1 108.1(2) . .
Ni1 O11 Rb1 93.2(2) . .
Mo5 O12 Mo2 140.0(3) . .
C7 O13 Mo5 130.9(5) . .
Mo1 O15 Rb1 106.4(3) . .
Mo4 O16 Mo5 115.0(2) . .
Mo2 O17 Ni1 145.7(3) . 3_657
Mo6 O18 Mo1 139.1(3) . .
C8 O19 Mo6 130.7(5) . .
As1 O20 Mo4 127.4(3) . .
As1 O20 Mo5 125.5(2) . .
Mo4 O20 Mo5 96.03(19) . .
As1 O20 Rb1 91.26(19) . .
Mo4 O20 Rb1 106.00(17) . .
Mo5 O20 Rb1 108.29(18) . .
Mo6 O21 Rb1 107.8(2) . .
Mo2 O22 Mo1 115.2(3) . .
Mo2 O23 Ni1 131.8(4) . .
Mo2 O23 Rb1 106.4(2) . .
Ni1 O23 Rb1 89.77(19) . .
As1 O24 Mo1 125.9(3) . .
As1 O24 Mo2 125.5(3) . .
Mo1 O24 Mo2 95.98(19) . .
As1 O24 Rb1 89.48(18) . .
Mo1 O24 Rb1 109.77(18) . .
Mo2 O24 Rb1 109.11(19) . .
As1 O25 Mo3 127.2(3) . .
As1 O25 Mo6 126.8(2) . .
Mo3 O25 Mo6 96.82(18) . .
As1 O25 Rb1 90.16(18) . .
Mo3 O25 Rb1 105.90(17) . .
Mo6 O25 Rb1 106.43(18) . .
Mo3 O26 Mo4 139.8(3) . .
Mo3 O27 Mo6 114.2(2) . .
C3 C2 C7 114.0(8) . .
C2 C3 N1 110.9(8) . .
N2 C4 C6 113.1(7) . .
O2 C5 O5 125.4(8) . .
O2 C5 C1 117.5(8) . .
O5 C5 C1 117.2(8) . .
C8 C6 C4 113.4(7) . .
O13 C7 O7 125.7(7) . .
O13 C7 C2 118.4(7) . .
O7 C7 C2 115.8(7) . .
O19 C8 O9 125.8(7) . .
O19 C8 C6 117.9(7) . .
O9 C8 C6 116.3(7) . .
Ni1 O2W Rb1 96.7(4) . .

loop_
_geom_bond_atom_site_label_1
_geom_bond_atom_site_label_2
_geom_bond_distance
_geom_bond_site_symmetry_2
Mo1 O15 1.703(6) .
Mo1 O6 1.713(6) .
Mo1 O18 1.907(6) .
Mo1 O22 1.949(5) .
Mo1 O24 2.193(5) .
Mo1 O2 2.275(6) .
Mo2 O17 1.713(5) .
Mo2 O23 1.720(6) .
Mo2 O12 1.905(5) .
Mo2 O22 1.929(6) .
Mo2 O24 2.212(5) .
Mo2 O5 2.280(5) .
Mo3 O8 1.694(6) .
Mo3 O14 1.727(6) .
Mo3 O26 1.907(5) .
Mo3 O27 1.944(5) .
Mo3 O25 2.172(5) .
Mo3 O9 2.325(5) .
Mo3 Rb1 4.2073(12) .
Mo4 O3 1.711(5) .
Mo4 O10 1.713(6) .
Mo4 O26 1.902(5) .
Mo4 O16 1.934(5) .
Mo4 O20 2.187(5) .
Mo4 O7 2.312(5) .
Mo4 Rb1 4.1965(12) .
Mo5 O4 1.710(6) .
Mo5 O11 1.718(6) .
Mo5 O12 1.897(5) .
Mo5 O16 1.948(5) .
Mo5 O20 2.219(5) .
Mo5 O13 2.288(6) .
Mo5 Rb1 4.2803(12) .
Mo6 O21 1.706(5) .
Mo6 O1 1.714(5) .
Mo6 O18 1.881(5) .
Mo6 O27 1.953(5) .
Mo6 O25 2.202(5) .
Mo6 O19 2.325(5) .
Mo6 Rb1 4.2428(12) .
As1 O20 1.783(5) .
As1 O24 1.792(5) .
As1 O25 1.793(5) .
As1 Rb1 3.5485(12) .
Ni1 O17 2.180(6) 3_657
Ni1 O11 2.230(6) .
Ni1 O1W 2.254(9) .
Ni1 O23 2.268(7) .
Ni1 O2W 2.343(11) .
Ni1 Rb1 4.187(3) .
Ni2 O7W 2.039(9) .
Ni2 O3W 2.028(8) .
Ni2 O4W 2.050(10) .
Ni2 O8W 2.033(9) .
Ni2 O5W 2.086(10) .
Ni2 O6W 2.121(10) .
Rb1 O8 2.937(6) 3_656
Rb1 O3 3.009(5) 3_656
Rb1 O20 3.029(5) .
Rb1 O25 3.057(5) .
Rb1 O24 3.079(5) .
Rb1 O2W 3.209(11) .
Rb1 OW1 3.225(13) .
Rb1 O3 3.384(6) .
Rb1 O8 3.394(6) .
Rb1 O21 3.398(6) .
Rb1 O11 3.422(6) .
Rb1 O23 3.529(6) .
O2 C5 1.258(10) .
O3 Rb1 3.009(5) 3_656
O5 C5 1.252(10) .
O7 C7 1.265(9) .
O8 Rb1 2.937(6) 3_656
O9 C8 1.267(9) .
O13 C7 1.236(10) .
O17 Ni1 2.180(6) 3_657
O19 C8 1.247(10) .
C1 C5 1.499(13) .
C2 C3 1.490(13) .
C2 C7 1.514(11) .
C3 N1 1.487(11) .
C4 N2 1.472(10) .
C4 C6 1.516(12) .
C6 C8 1.504(11) .
